data_2205165
loop_
_publ_author_name
'Sun, Yu-Xi'

_publ_section_title Dichloro[<i>N,N</i>-dimethyl-<i>N</i>'-(pyridin-2-ylmethylidene)ethane-1,2-diamine]zinc(II)
_journal_issue 2
_journal_name_full 'Acta Crystallographica Section E'
_journal_page_first m373
_journal_page_last m374
_journal_paper_doi 10.1107/S1600536805002278
_journal_volume 61
_journal_year 2005
_chemical_formula_iupac '[Zn Cl2 (C10 H15 N3)]'
_chemical_formula_moiety 'C10 H15 Cl2 N3 Zn'
_chemical_formula_sum 'C10 H15 Cl2 N3 Zn'
_chemical_formula_weight 313.52
_chemical_name_systematic
;
Dichloro[N,N-dimethyl-N'-(pyridin-2-ylmethylidene)ethane-1,2-diamine]zinc(II)
;
_space_group_IT_number 2
_symmetry_cell_setting triclinic
_symmetry_space_group_name_Hall '-P 1'
_symmetry_space_group_name_H-M 'P -1'
_atom_sites_solution_hydrogens geom
_atom_sites_solution_primary direct
_atom_sites_solution_secondary difmap
_audit_creation_method SHELXL-97
_cell_angle_alpha 100.180(10)
_cell_angle_beta 101.950(10)
_cell_angle_gamma 100.860(10)
_cell_formula_units_Z 2
_cell_length_a 7.2980(10)
_cell_length_b 8.0030(10)
_cell_length_c 11.985(2)
_cell_measurement_reflns_used 3473
_cell_measurement_temperature 295(2)
_cell_measurement_theta_max 27.079
_cell_measurement_theta_min 2.659
_cell_volume 655.38(17)
_computing_cell_refinement SMART
_computing_data_collection 'SMART (Bruker, 2002)'
_computing_data_reduction 'SAINT (Bruker, 2002)'
_computing_molecular_graphics 'SHELXTL (Bruker, 2002)'
_computing_publication_material SHELXTL
_computing_structure_refinement 'SHELXL97 (Sheldrick, 1997)'
_computing_structure_solution 'SHELXS97 (Sheldrick, 1997)'
_diffrn_ambient_temperature 298(2)
_diffrn_measured_fraction_theta_full 0.982
_diffrn_measured_fraction_theta_max 0.982
_diffrn_measurement_device_type 'Bruker APEX area-detector'
_diffrn_measurement_method \w
_diffrn_radiation_monochromator graphite
_diffrn_radiation_source 'fine-focus sealed tube'
_diffrn_radiation_type MoK\a
_diffrn_radiation_wavelength 0.71073
_diffrn_reflns_av_R_equivalents 0.0233
_diffrn_reflns_av_sigmaI/netI 0.0295
_diffrn_reflns_limit_h_max 9
_diffrn_reflns_limit_h_min -9
_diffrn_reflns_limit_k_max 10
_diffrn_reflns_limit_k_min -10
_diffrn_reflns_limit_l_max 15
_diffrn_reflns_limit_l_min -15
_diffrn_reflns_number 7557
_diffrn_reflns_theta_full 27.50
_diffrn_reflns_theta_max 27.50
_diffrn_reflns_theta_min 1.78
_diffrn_standards_decay_% 0
_diffrn_standards_number 0
_exptl_absorpt_coefficient_mu 2.258
_exptl_absorpt_correction_T_max 0.8580
_exptl_absorpt_correction_T_min 0.6485
_exptl_absorpt_correction_type multi-scan
_exptl_absorpt_process_details '(SADABS; Sheldrick, 1996)'
_exptl_crystal_colour colorless
_exptl_crystal_density_diffrn 1.589
_exptl_crystal_density_method 'not measured'
_exptl_crystal_description block
_exptl_crystal_F_000 320
_exptl_crystal_size_max 0.21
_exptl_crystal_size_mid 0.07
_exptl_crystal_size_min 0.07
_refine_diff_density_max 0.342
_refine_diff_density_min -0.237
_refine_ls_extinction_method none
_refine_ls_goodness_of_fit_ref 1.085
_refine_ls_hydrogen_treatment constr
_refine_ls_matrix_type full
_refine_ls_number_parameters 147
_refine_ls_number_reflns 2965
_refine_ls_number_restraints 0
_refine_ls_restrained_S_all 1.085
_refine_ls_R_factor_all 0.0349
_refine_ls_R_factor_gt 0.0306
_refine_ls_shift/su_max 0.000
_refine_ls_shift/su_mean 0.000
_refine_ls_structure_factor_coef Fsqd
_refine_ls_weighting_details 'calc w = 1/[\s^2^(Fo^2^)+(0.0288P)^2^+0.1151P] where P = (Fo^2^+2Fc^2^)/3'
_refine_ls_weighting_scheme calc
_refine_ls_wR_factor_gt 0.0679
_refine_ls_wR_factor_ref 0.0703
_reflns_number_gt 2681
_reflns_number_total 2965
_reflns_threshold_expression I>2\s(I)
_cod_data_source_file su6165.cif
_cod_data_source_block I
_cod_depositor_comments
;
The following automatic conversions were performed:
'_symmetry_cell_setting' value 'Triclinic' changed to 'triclinic'
according to '/home/saulius/struct/CIF-dictionaries/cif_core.dic'
dictionary named 'cif_core.dic' version 2.4.1 from 2010-06-29.

Automatic conversion script
Id: cif_fix_enum 1527 2010-12-29 10:47:43Z saulius 

The following automatic conversions were performed:

'_symmetry_cell_setting' value 'Triclinic' changed to 'triclinic'
according to /home/saulius/struct/CIF-dictionaries/cif_core.dic
dictionary named 'cif_core.dic' version 2.4.1 from 2010-06-29.

Automatic conversion script
Id: cif_fix_values 1715 2011-07-08 13:25:40Z adriana 
;
_cod_original_cell_volume 655.4(2)
_cod_database_code 2205165
_cod_database_fobs_code 2205165

loop_
_symmetry_equiv_pos_as_xyz
'x, y, z'
'-x, -y, -z'

loop_
_atom_site_label
_atom_site_fract_x
_atom_site_fract_y
_atom_site_fract_z
_atom_site_U_iso_or_equiv
_atom_site_adp_type
_atom_site_calc_flag
_atom_site_refinement_flags
_atom_site_occupancy
_atom_site_type_symbol
Zn1 0.26688(3) 0.10910(3) 0.73769(2) 0.03830(9) Uani d . 1 Zn
Cl1 0.49548(9) 0.26199(9) 0.89921(5) 0.05831(18) Uani d . 1 Cl
Cl2 0.36120(9) -0.10011(8) 0.62632(5) 0.05117(16) Uani d . 1 Cl
N1 0.0966(3) -0.0714(3) 0.82166(16) 0.0432(4) Uani d . 1 N
N2 0.0004(3) 0.1791(3) 0.72480(16) 0.0429(4) Uani d . 1 N
N3 0.2829(3) 0.3093(2) 0.62513(17) 0.0429(4) Uani d . 1 N
C1 0.1505(4) -0.1942(3) 0.8726(2) 0.0518(6) Uani d . 1 C
H1 0.2737 -0.2117 0.8753 0.062 Uiso calc R 1 H
C2 0.0307(4) -0.2974(4) 0.9217(2) 0.0607(7) Uani d . 1 C
H2 0.0725 -0.3833 0.9563 0.073 Uiso calc R 1 H
C3 -0.1508(4) -0.2717(4) 0.9191(2) 0.0634(8) Uani d . 1 C
H3 -0.2342 -0.3405 0.9510 0.076 Uiso calc R 1 H
C4 -0.2067(4) -0.1424(4) 0.8684(2) 0.0588(7) Uani d . 1 C
H4 -0.3280 -0.1209 0.8667 0.071 Uiso calc R 1 H
C5 -0.0806(3) -0.0448(3) 0.8201(2) 0.0463(6) Uani d . 1 C
C6 -0.1241(3) 0.0983(3) 0.7669(2) 0.0492(6) Uani d . 1 C
H6 -0.2414 0.1290 0.7642 0.059 Uiso calc R 1 H
C7 -0.0266(4) 0.3251(3) 0.6705(2) 0.0530(6) Uani d . 1 C
H7A -0.0904 0.3994 0.7143 0.064 Uiso calc R 1 H
H7B -0.1056 0.2823 0.5910 0.064 Uiso calc R 1 H
C8 0.1702(4) 0.4266(3) 0.6706(2) 0.0536(6) Uani d . 1 C
H8A 0.1562 0.5114 0.6226 0.064 Uiso calc R 1 H
H8B 0.2379 0.4896 0.7498 0.064 Uiso calc R 1 H
C9 0.2021(4) 0.2323(4) 0.4995(2) 0.0572(7) Uani d . 1 C
H9A 0.0749 0.1614 0.4874 0.086 Uiso calc R 1 H
H9B 0.2827 0.1616 0.4713 0.086 Uiso calc R 1 H
H9C 0.1959 0.3239 0.4577 0.086 Uiso calc R 1 H
C10 0.4826(4) 0.4090(4) 0.6424(3) 0.0640(8) Uani d . 1 C
H10A 0.4814 0.5062 0.6055 0.096 Uiso calc R 1 H
H10B 0.5548 0.3346 0.6082 0.096 Uiso calc R 1 H
H10C 0.5413 0.4511 0.7246 0.096 Uiso calc R 1 H

loop_
_atom_site_aniso_label
_atom_site_aniso_U_11
_atom_site_aniso_U_22
_atom_site_aniso_U_33
_atom_site_aniso_U_12
_atom_site_aniso_U_13
_atom_site_aniso_U_23
Zn1 0.03050(14) 0.04114(16) 0.04328(16) 0.00896(10) 0.01186(11) 0.00568(11)
Cl1 0.0473(3) 0.0709(4) 0.0450(3) 0.0011(3) 0.0056(3) 0.0033(3)
Cl2 0.0503(3) 0.0487(3) 0.0577(4) 0.0173(3) 0.0221(3) 0.0037(3)
N1 0.0371(10) 0.0456(11) 0.0446(11) 0.0040(8) 0.0158(8) 0.0034(9)
N2 0.0333(10) 0.0480(11) 0.0457(11) 0.0098(8) 0.0114(8) 0.0037(9)
N3 0.0364(10) 0.0439(11) 0.0486(11) 0.0079(8) 0.0118(8) 0.0109(9)
C1 0.0492(14) 0.0524(15) 0.0518(14) 0.0054(12) 0.0171(12) 0.0086(12)
C2 0.0740(19) 0.0539(16) 0.0521(15) 0.0023(14) 0.0212(14) 0.0132(12)
C3 0.0618(17) 0.0670(18) 0.0520(15) -0.0129(14) 0.0248(13) 0.0069(14)
C4 0.0431(14) 0.0690(18) 0.0592(16) -0.0024(13) 0.0221(12) 0.0068(14)
C5 0.0363(12) 0.0549(14) 0.0416(12) 0.0009(10) 0.0149(10) -0.0009(11)
C6 0.0317(12) 0.0607(15) 0.0513(14) 0.0085(11) 0.0125(10) 0.0027(12)
C7 0.0463(14) 0.0581(15) 0.0597(16) 0.0248(12) 0.0136(12) 0.0128(12)
C8 0.0545(15) 0.0419(13) 0.0655(16) 0.0152(11) 0.0143(13) 0.0115(12)
C9 0.0535(15) 0.0692(18) 0.0485(14) 0.0132(13) 0.0126(12) 0.0136(13)
C10 0.0424(14) 0.0726(19) 0.0749(19) -0.0020(13) 0.0148(13) 0.0275(16)

loop_
_atom_type_symbol
_atom_type_description
_atom_type_scat_dispersion_real
_atom_type_scat_dispersion_imag
_atom_type_scat_source
C C 0.0033 0.0016 'International Tables Vol C Tables 4.2.6.8 and 6.1.1.4'
H H 0.0000 0.0000 'International Tables Vol C Tables 4.2.6.8 and 6.1.1.4'
N N 0.0061 0.0033 'International Tables Vol C Tables 4.2.6.8 and 6.1.1.4'
Cl Cl 0.1484 0.1585 'International Tables Vol C Tables 4.2.6.8 and 6.1.1.4'
Zn Zn 0.2839 1.4301 'International Tables Vol C Tables 4.2.6.8 and 6.1.1.4'

loop_
_geom_angle_atom_site_label_1
_geom_angle_atom_site_label_2
_geom_angle_atom_site_label_3
_geom_angle
_geom_angle_publ_flag
N2 Zn1 N1 74.21(8) y
N2 Zn1 Cl2 132.12(6) y
N1 Zn1 Cl2 95.87(5) y
N2 Zn1 Cl1 113.73(6) y
N1 Zn1 Cl1 98.27(5) y
Cl2 Zn1 Cl1 114.03(3) y
N2 Zn1 N3 76.82(7) y
N1 Zn1 N3 150.29(7) y
Cl2 Zn1 N3 98.64(5) y
Cl1 Zn1 N3 99.26(5) y
C1 N1 C5 118.3(2) ?
C1 N1 Zn1 128.13(16) ?
C5 N1 Zn1 113.54(16) ?
C6 N2 C7 123.3(2) ?
C6 N2 Zn1 119.21(17) ?
C7 N2 Zn1 117.42(14) ?
C8 N3 C9 111.4(2) ?
C8 N3 C10 109.2(2) ?
C9 N3 C10 108.5(2) ?
C8 N3 Zn1 102.61(14) ?
C9 N3 Zn1 113.25(15) ?
C10 N3 Zn1 111.82(15) ?
N1 C1 C2 122.4(3) ?
N1 C1 H1 118.8 ?
C2 C1 H1 118.8 ?
C3 C2 C1 119.3(3) ?
C3 C2 H2 120.4 ?
C1 C2 H2 120.4 ?
C4 C3 C2 118.7(2) ?
C4 C3 H3 120.6 ?
C2 C3 H3 120.6 ?
C3 C4 C5 119.1(3) ?
C3 C4 H4 120.5 ?
C5 C4 H4 120.5 ?
N1 C5 C4 122.2(3) ?
N1 C5 C6 114.4(2) ?
C4 C5 C6 123.4(2) ?
N2 C6 C5 118.6(2) ?
N2 C6 H6 120.7 ?
C5 C6 H6 120.7 ?
N2 C7 C8 107.59(19) ?
N2 C7 H7A 110.2 ?
C8 C7 H7A 110.2 ?
N2 C7 H7B 110.2 ?
C8 C7 H7B 110.2 ?
H7A C7 H7B 108.5 ?
N3 C8 C7 110.8(2) ?
N3 C8 H8A 109.5 ?
C7 C8 H8A 109.5 ?
N3 C8 H8B 109.5 ?
C7 C8 H8B 109.5 ?
H8A C8 H8B 108.1 ?
N3 C9 H9A 109.5 ?
N3 C9 H9B 109.5 ?
H9A C9 H9B 109.5 ?
N3 C9 H9C 109.5 ?
H9A C9 H9C 109.5 ?
H9B C9 H9C 109.5 ?
N3 C10 H10A 109.5 ?
N3 C10 H10B 109.5 ?
H10A C10 H10B 109.5 ?
N3 C10 H10C 109.5 ?
H10A C10 H10C 109.5 ?
H10B C10 H10C 109.5 ?

loop_
_geom_bond_atom_site_label_1
_geom_bond_atom_site_label_2
_geom_bond_distance
_geom_bond_publ_flag
Zn1 N2 2.106(2) y
Zn1 N1 2.236(2) y
Zn1 Cl2 2.2550(10) y
Zn1 Cl1 2.2550(10) y
Zn1 N3 2.271(2) y
N1 C1 1.324(3) ?
N1 C5 1.346(3) ?
N2 C6 1.258(3) y
N2 C7 1.460(3) y
N3 C8 1.467(3) ?
N3 C9 1.470(3) ?
N3 C10 1.477(3) ?
C1 C2 1.381(3) ?
C1 H1 0.9300 ?
C2 C3 1.373(4) ?
C2 H2 0.9300 ?
C3 C4 1.373(4) ?
C3 H3 0.9300 ?
C4 C5 1.379(3) ?
C4 H4 0.9300 ?
C5 C6 1.460(4) ?
C6 H6 0.9300 ?
C7 C8 1.511(4) ?
C7 H7A 0.9700 ?
C7 H7B 0.9700 ?
C8 H8A 0.9700 ?
C8 H8B 0.9700 ?
C9 H9A 0.9600 ?
C9 H9B 0.9600 ?
C9 H9C 0.9600 ?
C10 H10A 0.9600 ?
C10 H10B 0.9600 ?
C10 H10C 0.9600 ?

loop_
_geom_torsion_atom_site_label_1
_geom_torsion_atom_site_label_2
_geom_torsion_atom_site_label_3
_geom_torsion_atom_site_label_4
_geom_torsion
N2 Zn1 N1 C1 -178.2(2)
Cl2 Zn1 N1 C1 49.6(2)
Cl1 Zn1 N1 C1 -65.7(2)
N3 Zn1 N1 C1 168.62(18)
N2 Zn1 N1 C5 0.45(15)
Cl2 Zn1 N1 C5 -131.74(15)
Cl1 Zn1 N1 C5 112.88(15)
N3 Zn1 N1 C5 -12.8(2)
N1 Zn1 N2 C6 0.75(18)
Cl2 Zn1 N2 C6 84.29(19)
Cl1 Zn1 N2 C6 -91.48(18)
N3 Zn1 N2 C6 174.1(2)
N1 Zn1 N2 C7 178.49(18)
Cl2 Zn1 N2 C7 -97.97(17)
Cl1 Zn1 N2 C7 86.26(17)
N3 Zn1 N2 C7 -8.18(16)
N2 Zn1 N3 C8 32.23(14)
N1 Zn1 N3 C8 45.3(2)
Cl2 Zn1 N3 C8 163.62(14)
Cl1 Zn1 N3 C8 -80.15(14)
N2 Zn1 N3 C9 -87.95(16)
N1 Zn1 N3 C9 -74.9(2)
Cl2 Zn1 N3 C9 43.44(16)
Cl1 Zn1 N3 C9 159.67(15)
N2 Zn1 N3 C10 149.09(18)
N1 Zn1 N3 C10 162.13(17)
Cl2 Zn1 N3 C10 -79.52(17)
Cl1 Zn1 N3 C10 36.71(17)
C5 N1 C1 C2 1.3(4)
Zn1 N1 C1 C2 179.86(18)
N1 C1 C2 C3 -0.6(4)
C1 C2 C3 C4 -0.7(4)
C2 C3 C4 C5 1.1(4)
C1 N1 C5 C4 -0.8(3)
Zn1 N1 C5 C4 -179.55(19)
C1 N1 C5 C6 177.4(2)
Zn1 N1 C5 C6 -1.4(2)
C3 C4 C5 N1 -0.5(4)
C3 C4 C5 C6 -178.4(2)
C7 N2 C6 C5 -179.4(2)
Zn1 N2 C6 C5 -1.8(3)
N1 C5 C6 N2 2.2(3)
C4 C5 C6 N2 -179.7(2)
C6 N2 C7 C8 160.0(2)
Zn1 N2 C7 C8 -17.6(3)
C9 N3 C8 C7 68.3(3)
C10 N3 C8 C7 -171.9(2)
Zn1 N3 C8 C7 -53.2(2)
N2 C7 C8 N3 48.8(3)
